data_4325853
loop_
_publ_author_name
'Jonathan Bould'
'Tom\'a\<s Ba\<se'
'Michael G. S. Londesborough'
'Luis A. Oro'
'Ram\'on Mac\'ias'
'John D. Kennedy'
'Pavel Kub\'at'
'Marcel Fuciman'
'Tom\'a\<s Pol\'ivka'
'Kamil Lang'

_publ_section_title
;
 Reversible Capture of Small Molecules On Bimetallaborane Clusters:
 Synthesis, Structural Characterization, and Photophysical Aspects
;
_journal_name_full 'Inorganic Chemistry'
_journal_page_first 7511
_journal_page_last 7523
_journal_paper_doi 10.1021/ic200374k
_journal_volume 50
_journal_year 2011
_chemical_formula_moiety 'C32 H54 B10 O2 P4 Pd Pt S, C H2 Cl2'
_chemical_formula_sum 'C33 H56 B10 Cl2 O2 P4 Pd Pt S'
_chemical_formula_weight 1121.21
_chemical_name_systematic
; 
 ? 
;
_space_group_IT_number 33
_symmetry_cell_setting orthorhombic
_symmetry_space_group_name_Hall 'P 2c -2n'
_symmetry_space_group_name_H-M 'P n a 21'
_atom_sites_solution_hydrogens geom
_atom_sites_solution_primary direct
_atom_sites_solution_secondary difmap
_audit_creation_method SHELXL-97
_cell_angle_alpha 90.00
_cell_angle_beta 90.00
_cell_angle_gamma 90.00
_cell_formula_units_Z 4
_cell_length_a 23.901(5)
_cell_length_b 10.743(2)
_cell_length_c 17.573(4)
_cell_measurement_reflns_used 79658
_cell_measurement_temperature 150(2)
_cell_measurement_theta_max 27.48
_cell_measurement_theta_min 1.00
_cell_volume 4512.2(16)
_computing_cell_refinement 'DENZO-SMN (Otwinowski & Minor, 1996)'
_computing_data_collection 'COLLECT (Nonius, 1999)'
_computing_data_reduction 'DENZO-SMN (Otwinowski & Minor, 1996)'
_computing_molecular_graphics
;
 ORTEP3 for Windows (Farrugia, 1997) 
 XSeed (Barbour, 2001)
;
_computing_publication_material 'WC (Thornton-Pett, 2000)'
_computing_structure_refinement 'SHELXL-97 (Sheldrick, 1997)'
_computing_structure_solution 'SHELXS-97 (Sheldrick, 1990)'
_diffrn_ambient_temperature 150(2)
_diffrn_detector_area_resol_mean 9.091
_diffrn_measured_fraction_theta_full 0.998
_diffrn_measured_fraction_theta_max 0.998
_diffrn_measurement_device_type 'Nonius KappaCCD area detector diffractometer'
_diffrn_measurement_method
;
   Detector set at 30mm from sample with different 2theta offsets 
   1 degree phi exposures for chi=0 degree settings
   1 degree omega exposures for chi=90 degree settings
;
_diffrn_radiation_monochromator graphite
_diffrn_radiation_source 'fine-focus sealed tube'
_diffrn_radiation_type MoK\a
_diffrn_radiation_wavelength 0.71073
_diffrn_reflns_av_R_equivalents 0.0780
_diffrn_reflns_av_sigmaI/netI 0.0872
_diffrn_reflns_limit_h_max 30
_diffrn_reflns_limit_h_min -31
_diffrn_reflns_limit_k_max 13
_diffrn_reflns_limit_k_min -12
_diffrn_reflns_limit_l_max 22
_diffrn_reflns_limit_l_min -22
_diffrn_reflns_number 34660
_diffrn_reflns_theta_full 27.48
_diffrn_reflns_theta_max 27.48
_diffrn_reflns_theta_min 2.32
_exptl_absorpt_coefficient_mu 3.833
_exptl_absorpt_correction_T_max 0.9627
_exptl_absorpt_correction_T_min 0.7752
_exptl_absorpt_correction_type multi-scan
_exptl_absorpt_process_details
;
 Using multiple and symmetry-related data measurements via the program SORTAV
 See R.H. Blessing, Acta Cryst (1995), A51, 33-38 
;
_exptl_crystal_colour yellow
_exptl_crystal_density_diffrn 1.650
_exptl_crystal_description plate
_exptl_crystal_F_000 2216
_exptl_crystal_size_max 0.07
_exptl_crystal_size_mid 0.06
_exptl_crystal_size_min 0.01
_refine_diff_density_max 1.112
_refine_diff_density_min -1.045
_refine_diff_density_rms 0.173
_refine_ls_abs_structure_details 'Flack H D (1983), Acta Cryst. A39, 876-881'
_refine_ls_abs_structure_Flack 0.026(8)
_refine_ls_extinction_coef 0.00114(10)
_refine_ls_extinction_expression Fc^*^=kFc[1+0.001xFc^2^\l^3^/sin(2\q)]^-1/4^
_refine_ls_extinction_method SHELXL
_refine_ls_goodness_of_fit_ref 1.025
_refine_ls_hydrogen_treatment constr
_refine_ls_matrix_type full
_refine_ls_number_parameters 502
_refine_ls_number_reflns 9819
_refine_ls_number_restraints 1
_refine_ls_restrained_S_all 1.025
_refine_ls_R_factor_all 0.0764
_refine_ls_R_factor_gt 0.0469
_refine_ls_shift/su_max 0.000
_refine_ls_shift/su_mean 0.000
_refine_ls_structure_factor_coef Fsqd
_refine_ls_weighting_details
; calc 
 [1.00000+0.00000exp(0.00(sin\q/\l)^2^)]/ 
   [\s^2^(Fo^2^)+0.0000+8.5397*P+(0.0328P)^2^+0.0000sin\q/\l] 
 where P = 0.00000Fo^2^ + 1.00000Fc^2^ 
;
_refine_ls_weighting_scheme calc
_refine_ls_wR_factor_gt 0.0865
_refine_ls_wR_factor_ref 0.0961
_reflns_number_gt 7588
_reflns_number_total 9819
_reflns_threshold_expression >2sigma(I)
_cod_data_source_file ic200374k_si_002_5.cif
_cod_data_source_block Compound12
_cod_database_code 4325853

loop_
_symmetry_equiv_pos_as_xyz
'x, y, z'
'-x, -y, z+1/2'
'-x+1/2, y+1/2, z+1/2'
'x+1/2, -y+1/2, z'

loop_
_atom_site_label
_atom_site_type_symbol
_atom_site_fract_x
_atom_site_fract_y
_atom_site_fract_z
_atom_site_U_iso_or_equiv
_atom_site_adp_type
_atom_site_occupancy
_atom_site_symmetry_multiplicity
_atom_site_calc_flag
_atom_site_refinement_flags
_atom_site_disorder_assembly
_atom_site_disorder_group
Pt1A Pt 0.46157(16) 0.2082(3) 0.06562(6) 0.02396(13) Uani 0.70 1 d P A 1
Pd1B Pd 0.4600(7) 0.2063(15) 0.0660(7) 0.02396(13) Uani 0.30 1 d P A 2
Cl1S Cl 0.7716(3) -0.1084(7) 0.1513(4) 0.174(3) Uani 1 1 d . . .
S1 S 0.38641(8) 0.26795(18) -0.01414(14) 0.0267(5) Uani 1 1 d . . .
P1 P 0.53240(9) 0.2568(2) -0.02519(14) 0.0267(5) Uani 1 1 d . . .
C1S C 0.7285(15) -0.033(2) 0.0844(11) 0.27(2) Uani 1 1 d . . .
H1S1 H 0.7231 0.0546 0.1007 0.330 Uiso 1 1 calc R . .
H1S2 H 0.7479 -0.0317 0.0347 0.330 Uiso 1 1 calc R . .
Pt2B Pt 0.3741(3) 0.0505(7) 0.0151(4) 0.02212(13) Uani 0.30 1 d P A 2
Pd2A Pd 0.3747(3) 0.0513(6) 0.0165(3) 0.02212(13) Uani 0.70 1 d P A 1
Cl2S Cl 0.6670(3) -0.0974(6) 0.0733(7) 0.236(4) Uani 1 1 d . . .
P2 P 0.45927(9) 0.40535(19) 0.12368(14) 0.0246(4) Uani 1 1 d . . .
P3 P 0.37468(10) -0.0351(2) -0.11075(15) 0.0284(5) Uani 1 1 d . . .
O3 O 0.3464(2) 0.3508(5) 0.0227(4) 0.0344(13) Uani 1 1 d . A .
B3 B 0.4691(4) 0.0035(9) 0.0320(5) 0.028(2) Uani 1 1 d . . .
H3 H 0.4899 -0.0011 -0.0250 0.034 Uiso 1 1 calc R A 1
P4 P 0.27554(8) 0.06917(19) 0.02019(17) 0.0317(5) Uani 1 1 d . . .
O4 O 0.3991(2) 0.3052(5) -0.0919(3) 0.0353(14) Uani 1 1 d . A .
B4 B 0.5093(4) 0.0503(8) 0.1165(5) 0.0225(18) Uani 1 1 d . A .
H4 H 0.5550 0.0736 0.1147 0.027 Uiso 1 1 calc R B 1
B5 B 0.4612(4) 0.1213(9) 0.1814(5) 0.026(2) Uani 1 1 d . . .
H5 H 0.4748 0.1938 0.2233 0.031 Uiso 1 1 calc R A 1
B6 B 0.3908(4) 0.1221(9) 0.1398(5) 0.028(2) Uani 1 1 d . A .
H6 H 0.3595 0.1958 0.1546 0.033 Uiso 1 1 calc R C 1
B7 B 0.4178(3) -0.1161(8) 0.0622(7) 0.0281(18) Uani 1 1 d . A .
H7 H 0.4058 -0.1971 0.0256 0.034 Uiso 1 1 calc R D 1
B8 B 0.4853(4) -0.1057(8) 0.1033(6) 0.029(2) Uani 1 1 d . A .
H8 H 0.5163 -0.1809 0.0901 0.035 Uiso 1 1 calc R . .
B9 B 0.4814(4) -0.0356(9) 0.1944(5) 0.028(2) Uani 1 1 d . A .
H9 H 0.5088 -0.0643 0.2430 0.033 Uiso 1 1 calc R . .
B10 B 0.4111(4) 0.0099(9) 0.2083(6) 0.031(2) Uani 1 1 d . A .
H10 H 0.3917 0.0141 0.2663 0.038 Uiso 1 1 calc R . .
B11 B 0.3705(4) -0.0440(9) 0.1290(6) 0.031(2) Uani 1 1 d . . .
H11 H 0.3266 -0.0776 0.1377 0.037 Uiso 1 1 calc R A 1
B12 B 0.4285(4) -0.1343(9) 0.1626(5) 0.028(2) Uani 1 1 d . A .
H12 H 0.4221 -0.2267 0.1908 0.033 Uiso 1 1 calc R . .
C111 C 0.5420(3) 0.4200(8) -0.0482(5) 0.0281(19) Uani 1 1 d . A .
C112 C 0.5137(3) 0.4760(8) -0.1074(5) 0.032(2) Uani 1 1 d . . .
H112 H 0.4896 0.4271 -0.1382 0.039 Uiso 1 1 calc R A .
C113 C 0.5195(4) 0.6016(8) -0.1232(5) 0.038(2) Uani 1 1 d . A .
H113 H 0.4993 0.6381 -0.1640 0.046 Uiso 1 1 calc R . .
C114 C 0.5542(4) 0.6721(8) -0.0801(6) 0.041(2) Uani 1 1 d . . .
H114 H 0.5586 0.7581 -0.0914 0.049 Uiso 1 1 calc R A .
C115 C 0.5831(4) 0.6208(8) -0.0205(5) 0.038(2) Uani 1 1 d . A .
H115 H 0.6070 0.6719 0.0094 0.046 Uiso 1 1 calc R . .
C116 C 0.5779(3) 0.4937(7) -0.0029(5) 0.034(2) Uani 1 1 d . . .
H116 H 0.5980 0.4582 0.0384 0.040 Uiso 1 1 calc R A .
C121 C 0.5245(4) 0.1886(8) -0.1193(5) 0.036(2) Uani 1 1 d . A .
H12A H 0.4859 0.1997 -0.1368 0.053 Uiso 1 1 calc R . .
H12B H 0.5333 0.0996 -0.1171 0.053 Uiso 1 1 calc R . .
H12C H 0.5501 0.2298 -0.1549 0.053 Uiso 1 1 calc R . .
C131 C 0.6020(3) 0.2046(7) 0.0021(5) 0.0317(19) Uani 1 1 d . A .
H13A H 0.6296 0.2371 -0.0341 0.048 Uiso 1 1 calc R . .
H13B H 0.6032 0.1135 0.0019 0.048 Uiso 1 1 calc R . .
H13C H 0.6108 0.2353 0.0533 0.048 Uiso 1 1 calc R . .
C211 C 0.5261(4) 0.4480(9) 0.1688(5) 0.031(2) Uani 1 1 d . A .
C212 C 0.5370(4) 0.5712(8) 0.1877(5) 0.0324(19) Uani 1 1 d . . .
H212 H 0.5093 0.6329 0.1784 0.039 Uiso 1 1 calc R A .
C213 C 0.5863(4) 0.6042(10) 0.2189(6) 0.048(3) Uani 1 1 d . A .
H213 H 0.5933 0.6895 0.2296 0.058 Uiso 1 1 calc R . .
C214 C 0.6266(4) 0.5172(9) 0.2357(6) 0.046(2) Uani 1 1 d . . .
H214 H 0.6610 0.5414 0.2585 0.056 Uiso 1 1 calc R A .
C215 C 0.6161(4) 0.3923(9) 0.2185(5) 0.035(2) Uani 1 1 d . A .
H215 H 0.6433 0.3307 0.2299 0.042 Uiso 1 1 calc R . .
C216 C 0.5661(4) 0.3586(9) 0.1850(5) 0.033(2) Uani 1 1 d . . .
H216 H 0.5591 0.2738 0.1731 0.040 Uiso 1 1 calc R A .
C221 C 0.4079(3) 0.4222(8) 0.1985(5) 0.0294(19) Uani 1 1 d . A .
H22A H 0.4120 0.5040 0.2224 0.044 Uiso 1 1 calc R . .
H22B H 0.4135 0.3570 0.2367 0.044 Uiso 1 1 calc R . .
H22C H 0.3702 0.4146 0.1768 0.044 Uiso 1 1 calc R . .
C231 C 0.4412(3) 0.5382(7) 0.0644(6) 0.0338(17) Uani 1 1 d . A .
H23A H 0.4077 0.5189 0.0347 0.051 Uiso 1 1 calc R . .
H23B H 0.4724 0.5566 0.0299 0.051 Uiso 1 1 calc R . .
H23C H 0.4340 0.6107 0.0968 0.051 Uiso 1 1 calc R . .
C311 C 0.3210(4) -0.1510(8) -0.1297(5) 0.036(2) Uani 1 1 d . A .
C312 C 0.3232(5) -0.2675(9) -0.0969(6) 0.052(3) Uani 1 1 d . . .
H312 H 0.3527 -0.2853 -0.0623 0.063 Uiso 1 1 calc R A .
C313 C 0.2843(5) -0.3599(9) -0.1120(7) 0.065(3) Uani 1 1 d . A .
H313 H 0.2877 -0.4398 -0.0894 0.078 Uiso 1 1 calc R . .
C314 C 0.2396(5) -0.3335(10) -0.1614(7) 0.058(3) Uani 1 1 d . . .
H314 H 0.2110 -0.3934 -0.1697 0.069 Uiso 1 1 calc R A .
C315 C 0.2376(5) -0.2202(11) -0.1975(7) 0.057(3) Uani 1 1 d . A .
H315 H 0.2089 -0.2036 -0.2335 0.069 Uiso 1 1 calc R . .
C316 C 0.2776(4) -0.1299(10) -0.1814(5) 0.045(2) Uani 1 1 d . . .
H316 H 0.2753 -0.0515 -0.2063 0.054 Uiso 1 1 calc R A .
C321 C 0.4358(4) -0.1229(9) -0.1405(5) 0.038(2) Uani 1 1 d . A .
H32A H 0.4464 -0.1814 -0.1001 0.057 Uiso 1 1 calc R . .
H32B H 0.4669 -0.0656 -0.1502 0.057 Uiso 1 1 calc R . .
H32C H 0.4272 -0.1692 -0.1870 0.057 Uiso 1 1 calc R . .
C322 C 0.3663(4) 0.0746(8) -0.1885(5) 0.037(2) Uani 1 1 d . A .
H32D H 0.3616 0.0289 -0.2364 0.056 Uiso 1 1 calc R . .
H32E H 0.3996 0.1277 -0.1918 0.056 Uiso 1 1 calc R . .
H32F H 0.3332 0.1264 -0.1793 0.056 Uiso 1 1 calc R . .
C411 C 0.2387(4) 0.1338(9) -0.0627(5) 0.035(2) Uani 1 1 d . A .
C412 C 0.1978(3) 0.0670(8) -0.0997(5) 0.036(2) Uani 1 1 d . . .
H412 H 0.1881 -0.0142 -0.0828 0.043 Uiso 1 1 calc R A .
C413 C 0.1707(4) 0.1195(10) -0.1623(5) 0.043(2) Uani 1 1 d . A .
H413 H 0.1438 0.0715 -0.1891 0.052 Uiso 1 1 calc R . .
C414 C 0.1818(4) 0.2364(10) -0.1858(6) 0.047(3) Uani 1 1 d . . .
H414 H 0.1617 0.2715 -0.2272 0.057 Uiso 1 1 calc R A .
C415 C 0.2230(4) 0.3055(10) -0.1487(6) 0.052(3) Uani 1 1 d . A .
H415 H 0.2322 0.3865 -0.1664 0.062 Uiso 1 1 calc R . .
C416 C 0.2507(4) 0.2564(9) -0.0858(6) 0.045(2) Uani 1 1 d . . .
H416 H 0.2773 0.3050 -0.0588 0.054 Uiso 1 1 calc R A .
C421 C 0.2498(4) 0.1624(9) 0.0964(5) 0.038(2) Uani 1 1 d . A .
H42A H 0.2088 0.1605 0.0964 0.057 Uiso 1 1 calc R . .
H42B H 0.2627 0.2483 0.0899 0.057 Uiso 1 1 calc R . .
H42C H 0.2638 0.1296 0.1449 0.057 Uiso 1 1 calc R . .
C422 C 0.2407(4) -0.0758(9) 0.0375(5) 0.042(2) Uani 1 1 d . A .
H42D H 0.2527 -0.1093 0.0868 0.063 Uiso 1 1 calc R . .
H42E H 0.2503 -0.1351 -0.0028 0.063 Uiso 1 1 calc R . .
H42F H 0.2002 -0.0625 0.0381 0.063 Uiso 1 1 calc R . .

loop_
_atom_site_aniso_label
_atom_site_aniso_U_11
_atom_site_aniso_U_22
_atom_site_aniso_U_33
_atom_site_aniso_U_23
_atom_site_aniso_U_13
_atom_site_aniso_U_12
Pt1A 0.0272(3) 0.0240(2) 0.02073(17) -0.0002(2) -0.0008(2) -0.00002(19)
Pd1B 0.0272(3) 0.0240(2) 0.02073(17) -0.0002(2) -0.0008(2) -0.00002(19)
Cl1S 0.167(6) 0.180(6) 0.174(6) -0.004(5) -0.072(5) -0.036(5)
S1 0.0302(11) 0.0264(10) 0.0234(10) 0.0021(8) -0.0031(8) -0.0002(9)
P1 0.0305(11) 0.0270(10) 0.0226(11) 0.0011(9) 0.0020(9) -0.0018(9)
C1S 0.51(5) 0.23(3) 0.085(16) 0.101(17) -0.09(2) -0.22(3)
Pt2B 0.0253(2) 0.0220(2) 0.0190(3) -0.0001(2) -0.0006(3) -0.0005(2)
Pd2A 0.0253(2) 0.0220(2) 0.0190(3) -0.0001(2) -0.0006(3) -0.0005(2)
Cl2S 0.144(5) 0.125(4) 0.439(14) 0.001(7) -0.095(8) 0.039(4)
P2 0.0298(11) 0.0251(10) 0.0189(10) 0.0005(9) -0.0006(9) -0.0003(9)
P3 0.0364(12) 0.0275(12) 0.0213(12) -0.0015(9) -0.0011(9) 0.0007(10)
O3 0.036(3) 0.032(3) 0.036(3) -0.010(3) 0.000(3) 0.004(2)
B3 0.034(5) 0.031(5) 0.019(5) 0.002(4) -0.003(4) 0.003(4)
P4 0.0289(10) 0.0361(11) 0.0302(11) 0.0024(12) -0.0016(11) -0.0022(9)
O4 0.048(4) 0.039(3) 0.019(3) 0.006(3) -0.002(3) -0.003(3)
B4 0.024(4) 0.024(4) 0.019(5) -0.001(4) -0.001(4) -0.004(4)
B5 0.031(5) 0.023(5) 0.024(5) -0.001(4) 0.009(4) -0.003(4)
B6 0.033(5) 0.030(5) 0.021(5) -0.003(4) -0.001(4) 0.006(4)
B7 0.034(4) 0.024(4) 0.027(5) -0.002(5) 0.002(5) -0.002(4)
B8 0.029(5) 0.025(5) 0.033(5) -0.003(4) 0.011(4) -0.003(4)
B9 0.033(5) 0.026(5) 0.024(5) -0.005(4) 0.005(4) -0.007(4)
B10 0.025(5) 0.037(5) 0.032(6) 0.002(5) 0.003(4) 0.001(4)
B11 0.034(5) 0.031(5) 0.029(6) -0.004(4) 0.000(4) 0.001(4)
B12 0.037(6) 0.027(5) 0.018(5) 0.001(4) 0.006(4) 0.002(4)
C111 0.032(5) 0.034(5) 0.018(4) 0.002(4) 0.002(4) 0.001(4)
C112 0.028(4) 0.038(5) 0.031(5) 0.004(4) 0.004(4) 0.001(4)
C113 0.053(6) 0.034(5) 0.027(5) 0.000(4) 0.001(4) 0.005(5)
C114 0.047(6) 0.025(4) 0.049(6) 0.008(4) 0.011(5) 0.001(4)
C115 0.036(5) 0.032(5) 0.045(6) 0.000(4) -0.003(4) -0.007(4)
C116 0.029(4) 0.032(4) 0.039(6) -0.006(4) -0.001(4) -0.004(4)
C121 0.039(5) 0.045(5) 0.023(4) -0.009(4) 0.011(4) -0.002(4)
C131 0.029(4) 0.040(5) 0.026(5) 0.008(4) 0.003(4) 0.007(4)
C211 0.037(5) 0.036(5) 0.021(5) 0.006(4) 0.003(4) -0.003(4)
C212 0.044(5) 0.025(4) 0.028(5) -0.008(4) 0.001(4) -0.001(4)
C213 0.048(6) 0.044(6) 0.052(7) -0.015(5) -0.010(5) -0.003(5)
C214 0.038(5) 0.053(6) 0.048(6) -0.003(5) -0.014(5) -0.010(5)
C215 0.037(5) 0.043(5) 0.025(5) 0.004(4) -0.003(4) 0.001(4)
C216 0.035(5) 0.037(5) 0.027(5) 0.002(4) -0.001(4) -0.006(4)
C221 0.031(5) 0.031(5) 0.026(5) 0.000(4) 0.008(4) -0.002(4)
C231 0.037(4) 0.032(4) 0.032(4) 0.008(5) -0.004(5) 0.008(3)
C311 0.040(5) 0.029(5) 0.037(5) -0.008(4) -0.004(4) 0.008(4)
C312 0.063(7) 0.042(6) 0.052(7) -0.012(5) -0.010(5) -0.007(5)
C313 0.082(9) 0.026(5) 0.087(9) 0.000(6) 0.016(7) -0.015(6)
C314 0.046(6) 0.046(7) 0.082(8) -0.022(6) -0.021(6) -0.009(5)
C315 0.049(6) 0.061(7) 0.061(7) -0.033(6) -0.013(5) 0.001(6)
C316 0.042(6) 0.060(7) 0.034(5) -0.010(5) 0.000(4) 0.007(5)
C321 0.048(5) 0.037(5) 0.028(5) -0.006(4) 0.006(4) 0.003(5)
C322 0.058(6) 0.033(5) 0.021(4) 0.001(4) 0.000(4) -0.005(4)
C411 0.033(5) 0.039(5) 0.033(5) -0.009(4) -0.008(4) 0.006(4)
C412 0.033(5) 0.043(5) 0.033(5) -0.007(4) -0.002(4) -0.001(4)
C413 0.044(6) 0.052(6) 0.033(5) -0.005(5) -0.002(4) -0.004(5)
C414 0.052(6) 0.057(7) 0.033(6) 0.005(5) -0.010(5) 0.014(5)
C415 0.040(6) 0.053(6) 0.062(7) 0.019(6) -0.011(5) 0.005(5)
C416 0.042(6) 0.044(5) 0.048(6) 0.010(5) -0.007(5) -0.001(5)
C421 0.029(5) 0.058(6) 0.027(5) -0.003(4) -0.001(4) 0.005(4)
C422 0.040(5) 0.057(6) 0.029(5) 0.011(4) -0.007(4) -0.018(4)

loop_
_atom_type_symbol
_atom_type_description
_atom_type_scat_dispersion_real
_atom_type_scat_dispersion_imag
_atom_type_scat_source
C C 0.0033 0.0016 'International Tables Vol C Tables 4.2.6.8 and 6.1.1.4'
H H 0.0000 0.0000 'International Tables Vol C Tables 4.2.6.8 and 6.1.1.4'
O O 0.0106 0.0060 'International Tables Vol C Tables 4.2.6.8 and 6.1.1.4'
B B 0.0013 0.0007 'International Tables Vol C Tables 4.2.6.8 and 6.1.1.4'
P P 0.1023 0.0942 'International Tables Vol C Tables 4.2.6.8 and 6.1.1.4'
Pd Pd -0.9988 1.0072 'International Tables Vol C Tables 4.2.6.8 and 6.1.1.4'
Pt Pt -1.7033 8.3905 'International Tables Vol C Tables 4.2.6.8 and 6.1.1.4'
Cl Cl 0.1484 0.1585 'International Tables Vol C Tables 4.2.6.8 and 6.1.1.4'
S S 0.1246 0.1234 'International Tables Vol C Tables 4.2.6.8 and 6.1.1.4'

loop_
_geom_angle_atom_site_label_1
_geom_angle_atom_site_label_2
_geom_angle_atom_site_label_3
_geom_angle
B4 Pt1A B5 47.2(3)
B4 Pt1A B3 48.0(3)
B5 Pt1A B3 80.4(3)
B4 Pt1A B6 81.1(3)
B5 Pt1A B6 47.3(3)
B3 Pt1A B6 79.6(3)
B4 Pt1A P2 121.5(3)
B5 Pt1A P2 88.9(3)
B3 Pt1A P2 168.9(3)
B6 Pt1A P2 95.6(3)
B4 Pt1A S1 146.3(3)
B5 Pt1A S1 130.4(3)
B3 Pt1A S1 99.7(3)
B6 Pt1A S1 83.6(3)
P2 Pt1A S1 89.71(14)
B4 Pt1A P1 94.1(3)
B5 Pt1A P1 134.6(3)
B3 Pt1A P1 88.9(3)
B6 Pt1A P1 168.0(3)
P2 Pt1A P1 96.31(15)
S1 Pt1A P1 94.78(12)
B4 Pt1A Pd2A 92.6(3)
B5 Pt1A Pd2A 91.5(3)
B3 Pt1A Pd2A 53.2(3)
B6 Pt1A Pd2A 52.9(3)
P2 Pt1A Pd2A 131.0(2)
S1 Pt1A Pd2A 54.55(15)
P1 Pt1A Pd2A 116.75(15)
B5 Pd1B B4 47.4(4)
B5 Pd1B B3 81.1(6)
B4 Pd1B B3 48.2(5)
B5 Pd1B B6 48.0(4)
B4 Pd1B B6 81.9(6)
B3 Pd1B B6 80.7(6)
B5 Pd1B S1 132.3(8)
B4 Pd1B S1 147.7(8)
B3 Pd1B S1 100.6(6)
B6 Pd1B S1 84.9(6)
B5 Pd1B P2 88.9(5)
B4 Pd1B P2 120.8(6)
B3 Pd1B P2 168.8(7)
B6 Pd1B P2 96.3(6)
S1 Pd1B P2 89.8(6)
B5 Pd1B P1 133.3(8)
B4 Pd1B P1 93.1(6)
B3 Pd1B P1 88.4(6)
B6 Pd1B P1 168.7(8)
S1 Pd1B P1 94.3(4)
P2 Pd1B P1 95.0(6)
B5 Pd1B Pt2B 93.2(6)
B4 Pd1B Pt2B 93.7(6)
B3 Pd1B Pt2B 53.9(4)
B6 Pd1B Pt2B 54.1(4)
S1 Pd1B Pt2B 55.0(4)
P2 Pd1B Pt2B 132.3(7)
P1 Pd1B Pt2B 116.6(5)
O4 S1 O3 112.7(4)
O4 S1 Pd1B 119.0(4)
O3 S1 Pd1B 113.3(4)
O4 S1 Pt1A 118.2(3)
O3 S1 Pt1A 113.6(3)
Pd1B S1 Pt1A 1.0(5)
O4 S1 Pd2A 120.0(3)
O3 S1 Pd2A 114.6(3)
Pd1B S1 Pd2A 71.3(4)
Pt1A S1 Pd2A 72.14(18)
O4 S1 Pt2B 119.5(3)
O3 S1 Pt2B 114.7(3)
Pd1B S1 Pt2B 71.9(4)
Pt1A S1 Pt2B 72.7(2)
Pd2A S1 Pt2B 0.7(3)
C111 P1 C121 101.5(4)
C111 P1 C131 103.9(4)
C121 P1 C131 102.1(4)
C111 P1 Pt1A 116.8(3)
C121 P1 Pt1A 116.6(3)
C131 P1 Pt1A 113.9(3)
C111 P1 Pd1B 117.0(5)
C121 P1 Pd1B 116.0(4)
C131 P1 Pd1B 114.2(4)
Pt1A P1 Pd1B 0.6(4)
Cl2S C1S Cl1S 114.2(11)
Cl2S C1S H1S1 108.7
Cl1S C1S H1S1 108.7
Cl2S C1S H1S2 108.7
Cl1S C1S H1S2 108.7
H1S1 C1S H1S2 107.6
B7 Pt2B B11 47.6(4)
B7 Pt2B B3 47.7(3)
B11 Pt2B B3 80.1(4)
B7 Pt2B B6 80.7(4)
B11 Pt2B B6 47.6(4)
B3 Pt2B B6 77.8(4)
B7 Pt2B P4 121.4(4)
B11 Pt2B P4 88.1(4)
B3 Pt2B P4 167.9(4)
B6 Pt2B P4 96.1(3)
B7 Pt2B P3 91.8(4)
B11 Pt2B P3 130.5(4)
B3 Pt2B P3 91.6(3)
B6 Pt2B P3 169.4(5)
P4 Pt2B P3 94.2(3)
B7 Pt2B S1 143.1(4)
B11 Pt2B S1 129.3(4)
B3 Pt2B S1 96.8(4)
B6 Pt2B S1 82.0(3)
P4 Pt2B S1 92.7(3)
P3 Pt2B S1 100.0(2)
B7 Pt2B Pd1B 91.0(5)
B11 Pt2B Pd1B 90.8(4)
B3 Pt2B Pd1B 51.5(4)
B6 Pt2B Pd1B 51.9(4)
P4 Pt2B Pd1B 131.9(5)
P3 Pt2B Pd1B 121.4(4)
S1 Pt2B Pd1B 53.0(4)
B7 Pd2A B11 47.8(4)
B7 Pd2A B3 48.0(3)
B11 Pd2A B3 80.7(4)
B7 Pd2A B6 81.4(4)
B11 Pd2A B6 48.1(4)
B3 Pd2A B6 78.7(4)
B7 Pd2A P4 121.1(4)
B11 Pd2A P4 88.1(3)
B3 Pd2A P4 168.3(4)
B6 Pd2A P4 96.5(3)
B7 Pd2A S1 144.1(4)
B11 Pd2A S1 130.4(4)
B3 Pd2A S1 97.3(3)
B6 Pd2A S1 82.7(3)
P4 Pd2A S1 92.5(2)
B7 Pd2A P3 91.4(4)
B11 Pd2A P3 130.0(4)
B3 Pd2A P3 91.4(3)
B6 Pd2A P3 170.0(4)
P4 Pd2A P3 93.2(2)
S1 Pd2A P3 99.5(2)
B7 Pd2A Pt1A 91.8(3)
B11 Pd2A Pt1A 92.1(3)
B3 Pd2A Pt1A 51.8(3)
B6 Pd2A Pt1A 52.9(3)
P4 Pd2A Pt1A 132.8(3)
S1 Pd2A Pt1A 53.31(16)
P3 Pd2A Pt1A 120.9(2)
C221 P2 C231 100.2(4)
C221 P2 C211 104.6(4)
C231 P2 C211 104.9(4)
C221 P2 Pt1A 114.9(3)
C231 P2 Pt1A 117.6(3)
C211 P2 Pt1A 113.0(3)
C221 P2 Pd1B 114.0(5)
C231 P2 Pd1B 117.8(4)
C211 P2 Pd1B 113.8(5)
Pt1A P2 Pd1B 1.0(5)
C322 P3 C321 102.1(4)
C322 P3 C311 103.2(4)
C321 P3 C311 99.2(4)
C322 P3 Pt2B 116.4(3)
C321 P3 Pt2B 118.0(4)
C311 P3 Pt2B 115.3(4)
C322 P3 Pd2A 116.5(3)
C321 P3 Pd2A 117.7(4)
C311 P3 Pd2A 115.6(3)
Pt2B P3 Pd2A 0.3(4)
B8 B3 B4 59.5(5)
B8 B3 B7 58.6(5)
B4 B3 B7 107.7(6)
B8 B3 Pd1B 118.3(6)
B4 B3 Pd1B 64.9(5)
B7 B3 Pd1B 121.8(7)
B8 B3 Pt1A 118.4(6)
B4 B3 Pt1A 64.5(4)
B7 B3 Pt1A 122.8(5)
Pd1B B3 Pt1A 1.0(5)
B8 B3 Pd2A 116.3(6)
B4 B3 Pd2A 122.7(5)
B7 B3 Pd2A 63.0(4)
Pd1B B3 Pd2A 74.1(5)
Pt1A B3 Pd2A 75.0(3)
B8 B3 Pt2B 116.5(6)
B4 B3 Pt2B 123.3(6)
B7 B3 Pt2B 62.9(4)
Pd1B B3 Pt2B 74.5(5)
Pt1A B3 Pt2B 75.5(3)
Pd2A B3 Pt2B 0.6(3)
B8 B3 H3 120.6
B4 B3 H3 120.2
B7 B3 H3 121.3
Pd1B B3 H3 108.7
Pt1A B3 H3 108.0
Pd2A B3 H3 109.6
Pt2B B3 H3 109.0
C421 P4 C422 101.6(5)
C421 P4 C411 102.6(4)
C422 P4 C411 103.9(4)
C421 P4 Pt2B 114.8(3)
C422 P4 Pt2B 113.3(4)
C411 P4 Pt2B 118.6(3)
C421 P4 Pd2A 114.2(3)
C422 P4 Pd2A 113.4(4)
C411 P4 Pd2A 119.1(3)
Pt2B P4 Pd2A 0.6(3)
B9 B4 B8 59.5(5)
B9 B4 B5 59.4(5)
B8 B4 B5 106.0(6)
B9 B4 B3 106.4(6)
B8 B4 B3 58.0(5)
B5 B4 B3 107.2(6)
B9 B4 Pt1A 120.7(5)
B8 B4 Pt1A 119.8(5)
B5 B4 Pt1A 66.6(4)
B3 B4 Pt1A 67.5(4)
B9 B4 Pd1B 119.7(7)
B8 B4 Pd1B 118.9(7)
B5 B4 Pd1B 66.1(5)
B3 B4 Pd1B 67.0(5)
Pt1A B4 Pd1B 1.1(5)
B9 B4 H4 120.2
B8 B4 H4 121.3
B5 B4 H4 123.3
B3 B4 H4 123.2
Pt1A B4 H4 108.5
Pd1B B4 H4 109.6
B10 B5 B9 60.2(5)
B10 B5 B4 108.6(6)
B9 B5 B4 60.1(5)
B10 B5 B6 59.0(5)
B9 B5 B6 107.8(6)
B4 B5 B6 109.7(6)
B10 B5 Pd1B 121.0(7)
B9 B5 Pd1B 120.8(7)
B4 B5 Pd1B 66.6(6)
B6 B5 Pd1B 67.8(6)
B10 B5 Pt1A 122.1(6)
B9 B5 Pt1A 120.9(6)
B4 B5 Pt1A 66.2(4)
B6 B5 Pt1A 68.9(4)
Pd1B B5 Pt1A 1.0(5)
B10 B5 H5 119.6
B9 B5 H5 120.0
B4 B5 H5 122.0
B6 B5 H5 121.6
Pd1B B5 H5 108.5
Pt1A B5 H5 107.8
B10 B6 B5 58.3(5)
B10 B6 B11 59.2(5)
B5 B6 B11 106.0(7)
B10 B6 Pd1B 117.2(7)
B5 B6 Pd1B 64.2(5)
B11 B6 Pd1B 120.7(7)
B10 B6 Pt1A 116.9(6)
B5 B6 Pt1A 63.8(4)
B11 B6 Pt1A 120.9(6)
Pd1B B6 Pt1A 0.5(4)
B10 B6 Pd2A 117.1(6)
B5 B6 Pd2A 121.3(6)
B11 B6 Pd2A 63.1(4)
Pd1B B6 Pd2A 73.8(5)
Pt1A B6 Pd2A 74.2(3)
B10 B6 Pt2B 117.1(6)
B5 B6 Pt2B 121.6(6)
B11 B6 Pt2B 63.0(5)
Pd1B B6 Pt2B 74.0(5)
Pt1A B6 Pt2B 74.4(3)
Pd2A B6 Pt2B 0.2(4)
B10 B6 H6 120.4
B5 B6 H6 121.7
B11 B6 H6 121.8
Pd1B B6 H6 109.6
Pt1A B6 H6 109.6
Pd2A B6 H6 109.6
Pt2B B6 H6 109.4
B8 B7 B12 58.4(6)
B8 B7 B11 106.2(7)
B12 B7 B11 59.8(6)
B8 B7 B3 58.0(5)
B12 B7 B3 105.3(6)
B11 B7 B3 107.7(6)
B8 B7 Pd2A 121.3(5)
B12 B7 Pd2A 120.6(6)
B11 B7 Pd2A 66.3(4)
B3 B7 Pd2A 69.0(4)
B8 B7 Pt2B 121.8(6)
B12 B7 Pt2B 121.2(6)
B11 B7 Pt2B 66.6(5)
B3 B7 Pt2B 69.4(4)
Pd2A B7 Pt2B 0.7(3)
B8 B7 H7 121.1
B12 B7 H7 121.1
B11 B7 H7 123.0
B3 B7 H7 123.0
Pd2A B7 H7 107.6
Pt2B B7 H7 106.8
B12 B8 B3 111.9(7)
B12 B8 B7 61.5(6)
B3 B8 B7 63.3(6)
B12 B8 B9 59.4(5)
B3 B8 B9 110.4(7)
B7 B8 B9 110.3(7)
B12 B8 B4 109.8(6)
B3 B8 B4 62.5(5)
B7 B8 B4 113.9(7)
B9 B8 B4 60.1(5)
B12 B8 H8 120.9
B3 B8 H8 118.6
B7 B8 H8 118.2
B9 B8 H8 121.9
B4 B8 H8 119.4
B12 B9 B10 61.5(5)
B12 B9 B5 109.9(7)
B10 B9 B5 59.6(5)
B12 B9 B8 59.3(5)
B10 B9 B8 107.1(7)
B5 B9 B8 107.7(7)
B12 B9 B4 110.0(7)
B10 B9 B4 108.6(7)
B5 B9 B4 60.6(5)
B8 B9 B4 60.4(5)
B12 B9 H9 120.1
B10 B9 H9 121.8
B5 B9 H9 121.3
B8 B9 H9 122.8
B4 B9 H9 120.6
B5 B10 B9 60.2(5)
B5 B10 B6 62.7(6)
B9 B10 B6 110.8(7)
B5 B10 B12 108.0(7)
B9 B10 B12 58.5(5)
B6 B10 B12 110.3(7)
B5 B10 B11 112.3(7)
B9 B10 B11 108.5(7)
B6 B10 B11 62.9(6)
B12 B10 B11 59.9(6)
B5 B10 H10 119.9
B9 B10 H10 122.0
B6 B10 H10 118.5
B12 B10 H10 122.6
B11 B10 H10 119.7
B12 B11 B10 60.0(5)
B12 B11 B7 59.8(5)
B10 B11 B7 107.7(7)
B12 B11 B6 106.4(7)
B10 B11 B6 57.9(5)
B7 B11 B6 108.3(7)
B12 B11 Pd2A 120.4(6)
B10 B11 Pd2A 121.0(6)
B7 B11 Pd2A 65.9(5)
B6 B11 Pd2A 68.8(5)
B12 B11 Pt2B 120.5(6)
B10 B11 Pt2B 121.7(6)
B7 B11 Pt2B 65.8(5)
B6 B11 Pt2B 69.3(5)
Pd2A B11 Pt2B 0.6(4)
B12 B11 H11 120.4
B10 B11 H11 120.3
B7 B11 H11 122.6
B6 B11 H11 122.7
Pd2A B11 H11 108.2
Pt2B B11 H11 107.7
B8 B12 B9 61.2(5)
B8 B12 B11 108.1(7)
B9 B12 B11 109.8(7)
B8 B12 B7 60.1(5)
B9 B12 B7 110.6(7)
B11 B12 B7 60.4(5)
B8 B12 B10 107.3(7)
B9 B12 B10 60.0(5)
B11 B12 B10 60.1(5)
B7 B12 B10 108.3(7)
B8 B12 H12 121.9
B9 B12 H12 119.9
B11 B12 H12 121.2
B7 B12 H12 120.8
B10 B12 H12 122.4
C112 C111 C116 118.6(8)
C112 C111 P1 121.9(7)
C116 C111 P1 119.5(6)
C111 C112 C113 121.8(9)
C111 C112 H112 119.1
C113 C112 H112 119.1
C114 C113 C112 119.7(9)
C114 C113 H113 120.2
C112 C113 H113 120.2
C113 C114 C115 120.7(8)
C113 C114 H114 119.7
C115 C114 H114 119.7
C114 C115 C116 121.0(8)
C114 C115 H115 119.5
C116 C115 H115 119.5
C115 C116 C111 118.3(8)
C115 C116 H116 120.8
C111 C116 H116 120.8
P1 C121 H12A 109.5
P1 C121 H12B 109.5
H12A C121 H12B 109.5
P1 C121 H12C 109.5
H12A C121 H12C 109.5
H12B C121 H12C 109.5
P1 C131 H13A 109.5
P1 C131 H13B 109.5
H13A C131 H13B 109.5
P1 C131 H13C 109.5
H13A C131 H13C 109.5
H13B C131 H13C 109.5
C216 C211 C212 118.8(8)
C216 C211 P2 121.0(7)
C212 C211 P2 120.1(7)
C213 C212 C211 120.8(9)
C213 C212 H212 119.6
C211 C212 H212 119.6
C212 C213 C214 121.4(9)
C212 C213 H213 119.3
C214 C213 H213 119.3
C213 C214 C215 118.7(9)
C213 C214 H214 120.6
C215 C214 H214 120.6
C216 C215 C214 120.0(9)
C216 C215 H215 120.0
C214 C215 H215 120.0
C215 C216 C211 120.3(9)
C215 C216 H216 119.9
C211 C216 H216 119.9
P2 C221 H22A 109.5
P2 C221 H22B 109.5
H22A C221 H22B 109.5
P2 C221 H22C 109.5
H22A C221 H22C 109.5
H22B C221 H22C 109.5
P2 C231 H23A 109.5
P2 C231 H23B 109.5
H23A C231 H23B 109.5
P2 C231 H23C 109.5
H23A C231 H23C 109.5
H23B C231 H23C 109.5
C312 C311 C316 116.5(9)
C312 C311 P3 121.3(7)
C316 C311 P3 122.1(7)
C311 C312 C313 123.0(10)
C311 C312 H312 118.5
C313 C312 H312 118.5
C312 C313 C314 119.0(10)
C312 C313 H313 120.5
C314 C313 H313 120.5
C315 C314 C313 119.4(10)
C315 C314 H314 120.3
C313 C314 H314 120.3
C314 C315 C316 120.0(10)
C314 C315 H315 120.0
C316 C315 H315 120.0
C315 C316 C311 122.0(10)
C315 C316 H316 119.0
C311 C316 H316 119.0
P3 C321 H32A 109.5
P3 C321 H32B 109.5
H32A C321 H32B 109.5
P3 C321 H32C 109.5
H32A C321 H32C 109.5
H32B C321 H32C 109.5
P3 C322 H32D 109.5
P3 C322 H32E 109.5
H32D C322 H32E 109.5
P3 C322 H32F 109.5
H32D C322 H32F 109.5
H32E C322 H32F 109.5
C412 C411 C416 119.8(9)
C412 C411 P4 121.2(7)
C416 C411 P4 119.0(7)
C411 C412 C413 119.4(9)
C411 C412 H412 120.3
C413 C412 H412 120.3
C414 C413 C412 121.7(9)
C414 C413 H413 119.1
C412 C413 H413 119.1
C413 C414 C415 119.4(9)
C413 C414 H414 120.3
C415 C414 H414 120.3
C416 C415 C414 120.3(10)
C416 C415 H415 119.8
C414 C415 H415 119.8
C415 C416 C411 119.1(9)
C415 C416 H416 120.4
C411 C416 H416 120.4
P4 C421 H42A 109.5
P4 C421 H42B 109.5
H42A C421 H42B 109.5
P4 C421 H42C 109.5
H42A C421 H42C 109.5
H42B C421 H42C 109.5
P4 C422 H42D 109.5
P4 C422 H42E 109.5
H42D C422 H42E 109.5
P4 C422 H42F 109.5
H42D C422 H42F 109.5
H42E C422 H42F 109.5

loop_
_geom_bond_atom_site_label_1
_geom_bond_atom_site_label_2
_geom_bond_distance
Pt1A B4 2.232(9)
Pt1A B5 2.239(9)
Pt1A B3 2.284(10)
Pt1A B6 2.328(10)
Pt1A P2 2.351(4)
Pt1A S1 2.367(4)
Pt1A P1 2.384(4)
Pt1A Pd2A 2.810(7)
Pd1B B5 2.224(15)
Pd1B B4 2.233(18)
Pd1B B3 2.270(18)
Pd1B B6 2.288(18)
Pd1B S1 2.349(15)
Pd1B P2 2.366(16)
Pd1B P1 2.420(15)
Pd1B Pt2B 2.795(18)
Cl1S C1S 1.76(3)
S1 O4 1.456(6)
S1 O3 1.458(6)
S1 Pd2A 2.405(7)
S1 Pt2B 2.410(8)
P1 C111 1.814(9)
P1 C121 1.819(8)
P1 C131 1.820(8)
C1S Cl2S 1.64(3)
C1S H1S1 0.9900
C1S H1S2 0.9900
Pt2B B7 2.231(12)
Pt2B B11 2.245(12)
Pt2B B3 2.345(12)
Pt2B B6 2.357(11)
Pt2B P4 2.366(8)
Pt2B P3 2.396(7)
Pd2A B7 2.223(11)
Pd2A B11 2.229(12)
Pd2A B3 2.330(11)
Pd2A B6 2.329(11)
Pd2A P4 2.379(7)
Pd2A P3 2.421(6)
P2 C221 1.808(8)
P2 C231 1.818(8)
P2 C211 1.840(9)
P3 C322 1.816(8)
P3 C321 1.816(9)
P3 C311 1.817(9)
B3 B8 1.759(14)
B3 B4 1.839(12)
B3 B7 1.853(12)
B3 H3 1.1200
P4 C421 1.782(9)
P4 C422 1.792(9)
P4 C411 1.839(9)
B4 B9 1.781(12)
B4 B8 1.787(12)
B4 B5 1.790(12)
B4 H4 1.1200
B5 B10 1.758(13)
B5 B9 1.768(13)
B5 B6 1.835(13)
B5 H5 1.1200
B6 B10 1.771(14)
B6 B11 1.860(14)
B6 H6 1.1200
B7 B8 1.770(13)
B7 B12 1.793(14)
B7 B11 1.805(14)
B7 H7 1.1200
B8 B12 1.739(13)
B8 B9 1.771(13)
B8 H8 1.1200
B9 B12 1.741(14)
B9 B10 1.767(13)
B9 H9 1.1200
B10 B12 1.794(14)
B10 B11 1.795(14)
B10 H10 1.1200
B11 B12 1.793(14)
B11 H11 1.1200
B12 H12 1.1200
C111 C112 1.379(12)
C111 C116 1.413(11)
C112 C113 1.384(12)
C112 H112 0.9500
C113 C114 1.354(13)
C113 H113 0.9500
C114 C115 1.371(13)
C114 H114 0.9500
C115 C116 1.406(11)
C115 H115 0.9500
C116 H116 0.9500
C121 H12A 0.9800
C121 H12B 0.9800
C121 H12C 0.9800
C131 H13A 0.9800
C131 H13B 0.9800
C131 H13C 0.9800
C211 C216 1.385(12)
C211 C212 1.389(12)
C212 C213 1.348(13)
C212 H212 0.9500
C213 C214 1.375(14)
C213 H213 0.9500
C214 C215 1.397(13)
C214 H214 0.9500
C215 C216 1.380(12)
C215 H215 0.9500
C216 H216 0.9500
C221 H22A 0.9800
C221 H22B 0.9800
C221 H22C 0.9800
C231 H23A 0.9800
C231 H23B 0.9800
C231 H23C 0.9800
C311 C312 1.379(13)
C311 C316 1.399(12)
C312 C313 1.386(14)
C312 H312 0.9500
C313 C314 1.405(16)
C313 H313 0.9500
C314 C315 1.373(16)
C314 H314 0.9500
C315 C316 1.391(14)
C315 H315 0.9500
C316 H316 0.9500
C321 H32A 0.9800
C321 H32B 0.9800
C321 H32C 0.9800
C322 H32D 0.9800
C322 H32E 0.9800
C322 H32F 0.9800
C411 C412 1.375(12)
C411 C416 1.407(13)
C412 C413 1.395(13)
C412 H412 0.9500
C413 C414 1.349(14)
C413 H413 0.9500
C414 C415 1.395(14)
C414 H414 0.9500
C415 C416 1.391(14)
C415 H415 0.9500
C416 H416 0.9500
C421 H42A 0.9800
C421 H42B 0.9800
C421 H42C 0.9800
C422 H42D 0.9800
C422 H42E 0.9800
C422 H42F 0.9800
